data_1513589
loop_
_publ_author_name
'Mukherjee, Arijit'
'Desiraju, Gautam R.'

_publ_section_title
;
 Halogen bonds in some dihalogenated phenols: applications to crystal
 engineering
;
_journal_issue 1
_journal_name_full IUCrJ
_journal_page_first 49
_journal_page_last 60
_journal_paper_doi 10.1107/S2052252513025657
_journal_volume 1
_journal_year 2014
_chemical_formula_moiety 'C7 H3 Cl3 O3'
_chemical_formula_sum 'C7 H3 Cl3 O3'
_chemical_formula_weight 241.44
_chemical_name_common '2,3,5-trichlorosalicylic acid'
_space_group_IT_number 14
_symmetry_cell_setting monoclinic
_symmetry_space_group_name_Hall '-P 2ybc'
_symmetry_space_group_name_H-M 'P 1 21/c 1'
_atom_sites_solution_hydrogens geom
_atom_sites_solution_primary direct
_atom_sites_solution_secondary difmap
_audit_creation_method SHELXL-97
_cell_angle_alpha 90.00
_cell_angle_beta 118.884(15)
_cell_angle_gamma 90.00
_cell_formula_units_Z 4
_cell_length_a 4.9712(14)
_cell_length_b 24.094(5)
_cell_length_c 8.0459(19)
_cell_measurement_reflns_used 2256
_cell_measurement_temperature 200(2)
_cell_measurement_theta_max 27.5
_cell_measurement_theta_min 1.7
_cell_volume 843.8(4)
_computing_cell_refinement CrystalClear
_computing_data_collection 'CrystalClear (Rigaku, 2009)'
_computing_data_reduction CrystalClear
_computing_structure_refinement 'SHELXL-97 (Sheldrick, 2008)'
_computing_structure_solution 'SHELXL-97 (Sheldrick, 2008)'
_diffrn_ambient_temperature 200(2)
_diffrn_detector CCD
_diffrn_detector_area_resol_mean 13.6612
_diffrn_measured_fraction_theta_full 0.989
_diffrn_measured_fraction_theta_max 0.989
_diffrn_measurement_device
;
XtaLABmini: Fixed Chi 2 circle
;
_diffrn_measurement_device_type
;
Rigaku Mercury375R (2x2 bin mode)
;
_diffrn_measurement_specimen_support Fiber
_diffrn_radiation_monochromator 'Graphite Monochromator'
_diffrn_radiation_source 'fine-focus sealed tube'
_diffrn_radiation_type MoK\a
_diffrn_radiation_wavelength 0.71073
_diffrn_reflns_av_R_equivalents 0.1142
_diffrn_reflns_av_sigmaI/netI 0.0747
_diffrn_reflns_limit_h_max 6
_diffrn_reflns_limit_h_min -6
_diffrn_reflns_limit_k_max 31
_diffrn_reflns_limit_k_min -30
_diffrn_reflns_limit_l_max 10
_diffrn_reflns_limit_l_min -10
_diffrn_reflns_number 7030
_diffrn_reflns_theta_full 27.51
_diffrn_reflns_theta_max 27.51
_diffrn_reflns_theta_min 1.69
_exptl_absorpt_coefficient_mu 1.049
_exptl_absorpt_correction_T_max 1.000
_exptl_absorpt_correction_T_min 0.669
_exptl_absorpt_correction_type multi-scan
_exptl_absorpt_process_details 'Jacobson, R. (1998) Private communication'
_exptl_crystal_colour colourless
_exptl_crystal_density_diffrn 1.901
_exptl_crystal_density_method 'not measured'
_exptl_crystal_description plate
_exptl_crystal_F_000 480
_exptl_crystal_size_max 0.5
_exptl_crystal_size_mid 0.4
_exptl_crystal_size_min 0.1
_refine_diff_density_max 0.461
_refine_diff_density_min -0.446
_refine_diff_density_rms 0.103
_refine_ls_extinction_method none
_refine_ls_goodness_of_fit_ref 1.097
_refine_ls_hydrogen_treatment constr
_refine_ls_matrix_type full
_refine_ls_number_parameters 118
_refine_ls_number_reflns 1928
_refine_ls_number_restraints 0
_refine_ls_restrained_S_all 1.097
_refine_ls_R_factor_all 0.0498
_refine_ls_R_factor_gt 0.0457
_refine_ls_shift/su_max 0.000
_refine_ls_shift/su_mean 0.000
_refine_ls_structure_factor_coef Fsqd
_refine_ls_weighting_details 'calc w=1/[\s^2^(Fo^2^)+(0.0713P)^2^+0.4289P] where P=(Fo^2^+2Fc^2^)/3'
_refine_ls_weighting_scheme calc
_refine_ls_wR_factor_gt 0.1261
_refine_ls_wR_factor_ref 0.1394
_reflns_number_gt 1756
_reflns_number_total 1928
_reflns_threshold_expression >2\s(I)
_cod_data_source_file bi5001sup1.cif
_cod_data_source_block TCSA_200K
_cod_depositor_comments
;
The following automatic conversions were performed:

'_exptl_absorpt_correction_type' value 'Multi-scan' changed to
'multi-scan' according to
/usr/data/users/saulius/automatic-downloads/current/IUCr/lib/dictionaries/cif_core.dic
dictionary named 'cif_core.dic' version 2.4.2 from 2011-04-26.

Automatic conversion script
Id: cif_fix_values 2281 2013-09-26 08:29:07Z andrius 
;
_cod_original_sg_symbol_H-M 'P 21/c'
_cod_database_code 1513589

loop_
_symmetry_equiv_pos_as_xyz
'x, y, z'
'-x, y+1/2, -z+1/2'
'-x, -y, -z'
'x, -y-1/2, z-1/2'

loop_
_atom_site_label
_atom_site_type_symbol
_atom_site_fract_x
_atom_site_fract_y
_atom_site_fract_z
_atom_site_U_iso_or_equiv
_atom_site_adp_type
_atom_site_occupancy
_atom_site_symmetry_multiplicity
_atom_site_calc_flag
_atom_site_refinement_flags
C1 C -0.1645(5) -0.09391(9) -0.6367(3) 0.0204(5) Uani 1 1 d .
C6 C 0.1431(5) -0.08237(10) -0.4972(3) 0.0224(5) Uani 1 1 d .
C5 C 0.2968(5) -0.11907(10) -0.3444(3) 0.0234(5) Uani 1 1 d .
C4 C 0.1593(6) -0.16686(10) -0.3299(4) 0.0258(5) Uani 1 1 d .
H4 H 0.2645 -0.1909 -0.2282 0.031 Uiso 1 1 calc R
C3 C -0.1401(6) -0.17904(10) -0.4695(3) 0.0250(5) Uani 1 1 d .
C2 C -0.3031(5) -0.14371(10) -0.6217(3) 0.0219(5) Uani 1 1 d .
C7 C -0.3191(6) -0.05203(9) -0.7902(3) 0.0226(5) Uani 1 1 d .
Cl1 Cl -0.66698(13) -0.16417(2) -0.79056(9) 0.0297(2) Uani 1 1 d .
Cl2 Cl 0.67122(14) -0.10403(3) -0.17464(9) 0.0323(2) Uani 1 1 d .
Cl3 Cl -0.30255(16) -0.23923(3) -0.43969(10) 0.0371(2) Uani 1 1 d .
O1 O -0.6177(4) -0.05527(8) -0.8920(3) 0.0319(4) Uani 1 1 d .
H1O H -0.6730 -0.0326 -0.9675 0.048 Uiso 1 1 d R
O2 O -0.1685(4) -0.01556(8) -0.8170(2) 0.0281(4) Uani 1 1 d .
O3 O 0.3015(4) -0.03764(7) -0.5001(3) 0.0290(4) Uani 1 1 d .
H3O H 0.2076 -0.0245 -0.5915 0.044 Uiso 1 1 d R

loop_
_atom_site_aniso_label
_atom_site_aniso_U_11
_atom_site_aniso_U_22
_atom_site_aniso_U_33
_atom_site_aniso_U_23
_atom_site_aniso_U_13
_atom_site_aniso_U_12
C1 0.0209(11) 0.0222(10) 0.0168(10) -0.0004(8) 0.0079(9) 0.0023(8)
C6 0.0212(11) 0.0249(11) 0.0203(10) -0.0027(8) 0.0093(9) -0.0007(8)
C5 0.0195(11) 0.0287(11) 0.0170(10) -0.0035(9) 0.0047(9) 0.0021(8)
C4 0.0274(12) 0.0264(11) 0.0193(11) 0.0020(9) 0.0080(10) 0.0041(9)
C3 0.0280(12) 0.0226(10) 0.0228(11) 0.0000(9) 0.0109(10) 0.0005(9)
C2 0.0195(11) 0.0248(11) 0.0191(11) -0.0049(8) 0.0076(9) 0.0003(8)
C7 0.0251(11) 0.0256(11) 0.0180(11) -0.0007(8) 0.0113(9) 0.0019(9)
Cl1 0.0218(3) 0.0284(3) 0.0287(4) -0.0029(2) 0.0040(3) -0.0033(2)
Cl2 0.0211(3) 0.0422(4) 0.0229(3) -0.0043(2) 0.0021(3) 0.0000(2)
Cl3 0.0391(4) 0.0265(3) 0.0377(4) 0.0057(2) 0.0121(3) -0.0056(2)
O1 0.0210(9) 0.0372(10) 0.0311(10) 0.0140(8) 0.0075(8) 0.0030(7)
O2 0.0254(9) 0.0295(9) 0.0242(9) 0.0055(7) 0.0079(8) -0.0010(7)
O3 0.0246(9) 0.0322(9) 0.0250(9) 0.0021(7) 0.0077(7) -0.0064(7)

loop_
_atom_type_symbol
_atom_type_description
_atom_type_scat_dispersion_real
_atom_type_scat_dispersion_imag
_atom_type_scat_source
C C 0.0033 0.0016 'International Tables Vol C Tables 4.2.6.8 and 6.1.1.4'
H H 0.0000 0.0000 'International Tables Vol C Tables 4.2.6.8 and 6.1.1.4'
Cl Cl 0.1484 0.1585 'International Tables Vol C Tables 4.2.6.8 and 6.1.1.4'
O O 0.0106 0.0060 'International Tables Vol C Tables 4.2.6.8 and 6.1.1.4'

loop_
_geom_angle_atom_site_label_1
_geom_angle_atom_site_label_2
_geom_angle_atom_site_label_3
_geom_angle
C2 C1 C6 118.7(2)
C2 C1 C7 124.5(2)
C6 C1 C7 116.7(2)
O3 C6 C5 116.5(2)
O3 C6 C1 124.1(2)
C5 C6 C1 119.4(2)
C4 C5 C6 121.3(2)
C4 C5 Cl2 119.86(19)
C6 C5 Cl2 118.78(19)
C5 C4 C3 119.3(2)
C5 C4 H4 120.3
C3 C4 H4 120.3
C2 C3 C4 121.5(2)
C2 C3 Cl3 121.58(19)
C4 C3 Cl3 116.86(18)
C3 C2 C1 119.6(2)
C3 C2 Cl1 117.55(19)
C1 C2 Cl1 122.81(18)
O2 C7 O1 122.2(2)
O2 C7 C1 120.8(2)
O1 C7 C1 117.0(2)
C7 O1 H1O 108.6
C6 O3 H3O 105.8

loop_
_geom_bond_atom_site_label_1
_geom_bond_atom_site_label_2
_geom_bond_distance
C1 C2 1.417(3)
C1 C6 1.421(3)
C1 C7 1.489(3)
C6 O3 1.342(3)
C6 C5 1.403(3)
C5 C4 1.372(3)
C5 Cl2 1.733(2)
C4 C3 1.396(3)
C4 H4 0.9300
C3 C2 1.386(3)
C3 Cl3 1.732(3)
C2 Cl1 1.728(2)
C7 O2 1.239(3)
C7 O1 1.306(3)
O1 H1O 0.7622
O3 H3O 0.7257

loop_
_geom_torsion_atom_site_label_1
_geom_torsion_atom_site_label_2
_geom_torsion_atom_site_label_3
_geom_torsion_atom_site_label_4
_geom_torsion
C2 C1 C6 O3 177.6(2)
C7 C1 C6 O3 -2.3(3)
C2 C1 C6 C5 -2.8(3)
C7 C1 C6 C5 177.3(2)
O3 C6 C5 C4 -178.3(2)
C1 C6 C5 C4 2.1(4)
O3 C6 C5 Cl2 0.1(3)
C1 C6 C5 Cl2 -179.56(18)
C6 C5 C4 C3 -0.4(4)
Cl2 C5 C4 C3 -178.73(19)
C5 C4 C3 C2 -0.6(4)
C5 C4 C3 Cl3 -178.6(2)
C4 C3 C2 C1 -0.2(4)
Cl3 C3 C2 C1 177.74(18)
C4 C3 C2 Cl1 177.7(2)
Cl3 C3 C2 Cl1 -4.3(3)
C6 C1 C2 C3 1.8(3)
C7 C1 C2 C3 -178.2(2)
C6 C1 C2 Cl1 -175.95(18)
C7 C1 C2 Cl1 4.0(3)
C2 C1 C7 O2 -165.3(2)
C6 C1 C7 O2 14.7(3)
C2 C1 C7 O1 15.6(3)
C6 C1 C7 O1 -164.4(2)
